data_4510874
loop_
_publ_author_name
'George, Fanny'
'Tumanov, Nikolay'
'Norberg, Bernadette'
'Robeyns, Koen'
'Filinchuk, Yaroslav'
'Wouters, Johan'
'Leyssens, Tom'

_publ_section_title
;
 Does Chirality Influence the Tendency toward Cocrystal Formation?
;
_journal_issue 6
_journal_name_full 'Crystal Growth &amp; Design'
_journal_page_first 2880
_journal_paper_doi 10.1021/cg500181t
_journal_volume 14
_journal_year 2014
_chemical_absolute_configuration syn
_chemical_formula_moiety 'C8 H14 N2 O2, C7 H6 O4'
_chemical_formula_sum 'C15 H20 N2 O6'
_chemical_formula_weight 324.33
_chemical_name_common 'Etiracetam 2,4-dihydroxybenzoic acid cocrystal'
_space_group_IT_number 19
_symmetry_cell_setting orthorhombic
_symmetry_Int_Tables_number 19
_symmetry_space_group_name_Hall 'P 2ac 2ab'
_symmetry_space_group_name_H-M 'P 21 21 21'
_cell_angle_alpha 90.00000
_cell_angle_beta 90.00000
_cell_angle_gamma 90.00000
_cell_formula_units_Z 4
_cell_length_a 6.60584(3)
_cell_length_b 13.11919(7)
_cell_length_c 18.80723(8)
_cell_measurement_temperature 295
_cell_volume 1629.896(13)
_computing_molecular_graphics 'Mercury 3.0'
_computing_publication_material 'enCIFer 1.4'
_computing_structure_refinement FULLPROF
_computing_structure_solution FOX
_diffrn_ambient_temperature 295
_diffrn_radiation_probe x-ray
_diffrn_radiation_type synchrotron
_diffrn_radiation_wavelength 0.775045
_diffrn_source synchrotron
_diffrn_source_type SLS
_exptl_absorpt_coefficient_mu 0.124
_exptl_absorpt_correction_type none
_exptl_crystal_colour colourless
_exptl_crystal_density_diffrn 1.322
_exptl_crystal_description powder
_exptl_crystal_F_000 688.0
_pd_char_colour colourless
_pd_instr_location ' ?'
_pd_meas_2theta_range_inc 0.003800
_pd_meas_2theta_range_max 44.99960
_pd_meas_2theta_range_min 4.00140
_pd_meas_number_of_points 10790
_pd_meas_scan_method step
_pd_proc_2theta_range_inc 0.003800
_pd_proc_2theta_range_max 45.0070
_pd_proc_2theta_range_min 4.0088
_pd_proc_ls_pref_orient_corr ' ?'
_pd_proc_ls_prof_R_factor 1.3282
_pd_proc_ls_prof_wR_expected 0.5210
_pd_proc_ls_prof_wR_factor 1.5296
_pd_proc_wavelength 0.775045
_pd_spec_mounting ' ?'
_pd_spec_mount_mode transmission
_pd_spec_shape cylinder
_refine_ls_goodness_of_fit_all 2.9361
_refine_ls_number_parameters 11
_refine_ls_number_reflns 1032
_refine_ls_number_restraints 115
_refine_ls_R_I_factor 12.3722
_refine_ls_shift/su_max 0.02
_cod_data_source_file cg500181t_si_002.cif
_cod_data_source_block LEVI-DHBA
_cod_depositor_comments 'Adding full bibliography for 4510871--4510880.cif.'
_cod_original_cell_volume 1629.897(14)
_cod_database_code 4510874
_pd_proc_ls_prof_cr_factor 17.0303
_pd_proc_ls_prof_cwr_factor 18.2195
_pd_proc_ls_prof_cwr_expected 6.2052
_pd_proc_ls_prof_chi2 8.6210
_pd_proc_ls_prof_echi2 8.7475

loop_
_symmetry_equiv_pos_as_xyz
x,y,z
x+1/2,-y+1/2,-z
-x,y+1/2,-z+1/2
-x+1/2,-y,z+1/2

loop_
_atom_site_label
_atom_site_fract_x
_atom_site_fract_y
_atom_site_fract_z
_atom_site_U_iso_or_equiv
_atom_site_occupancy
_atom_site_adp_type
_atom_site_type_symbol
O1 0.66117(19) 0.47752(11) 0.36802(6) 0.01267 1.00000 Uiso O
O12 1.03042(19) 0.19648(11) 0.47534(6) 0.01267 1.00000 Uiso O
N6 0.89425(19) 0.36261(11) 0.33059(6) 0.01267 1.00000 Uiso N
N11 1.17057(19) 0.34136(11) 0.43424(6) 0.01267 1.00000 Uiso N
H11A 1.16795(19) 0.39124(11) 0.40267(6) 0.01267 1.00000 Uiso H
H11B 1.27066(19) 0.33778(11) 0.46549(6) 0.01267 1.00000 Uiso H
C2 0.78756(19) 0.45150(11) 0.32428(6) 0.01267 1.00000 Uiso C
C3 0.85580(19) 0.50293(11) 0.25663(6) 0.01267 1.00000 Uiso C
H3A 0.89518(19) 0.57286(11) 0.26520(6) 0.01267 1.00000 Uiso H
H3B 0.75026(19) 0.50349(11) 0.22165(6) 0.01267 1.00000 Uiso H
C4 1.03613(19) 0.44182(11) 0.23308(6) 0.01267 1.00000 Uiso C
H4A 1.15862(19) 0.47895(11) 0.24654(6) 0.01267 1.00000 Uiso H
H4B 1.03795(19) 0.43220(11) 0.18216(6) 0.01267 1.00000 Uiso H
C5 1.02779(19) 0.34262(11) 0.26821(6) 0.01267 1.00000 Uiso C
H5A 0.97729(19) 0.28853(11) 0.23721(6) 0.01267 1.00000 Uiso H
H5B 1.16138(19) 0.32303(11) 0.28517(6) 0.01267 1.00000 Uiso H
C10 1.02188(19) 0.27049(11) 0.43492(6) 0.01267 1.00000 Uiso C
C7 0.85320(19) 0.28740(11) 0.38595(6) 0.01267 1.00000 Uiso C
H7 0.74270(19) 0.31431(11) 0.41379(6) 0.01267 1.00000 Uiso H
C8 0.77491(19) 0.18901(11) 0.35502(6) 0.01267 1.00000 Uiso C
H8A 0.87302(19) 0.16535(11) 0.32254(6) 0.01267 1.00000 Uiso H
H8B 0.76023(19) 0.13961(11) 0.39191(6) 0.01267 1.00000 Uiso H
C9 0.57312(19) 0.20197(11) 0.31324(6) 0.01267 1.00000 Uiso C
H9A 0.56186(19) 0.14857(11) 0.27564(6) 0.01267 1.00000 Uiso H
H9B 0.56894(19) 0.27057(11) 0.29028(6) 0.01267 1.00000 Uiso H
H9C 0.45557(19) 0.19550(11) 0.34628(6) 0.01267 1.00000 Uiso H
C21 0.2801(2) 0.64908(11) 0.39260(6) 0.01267 1.00000 Uiso C
C22 0.4535(2) 0.70851(11) 0.38501(6) 0.01267 1.00000 Uiso C
H22 0.5947(2) 0.67396(11) 0.36819(6) 0.01267 1.00000 Uiso H
C23 0.4441(2) 0.81277(11) 0.40028(6) 0.01267 1.00000 Uiso C
C24 0.2624(2) 0.85099(11) 0.42136(6) 0.01267 1.00000 Uiso C
C25 0.0892(2) 0.79564(11) 0.43050(6) 0.01267 1.00000 Uiso C
H25 -0.0527(2) 0.82887(11) 0.44850(6) 0.01267 1.00000 Uiso H
C26 0.0987(2) 0.69162(11) 0.41547(6) 0.01267 1.00000 Uiso C
H26 -0.0349(2) 0.64405(11) 0.42161(6) 0.01267 1.00000 Uiso H
O27 0.2818(2) 0.54711(11) 0.37846(6) 0.01267 1.00000 Uiso O
H27 0.4213(2) 0.52612(11) 0.36800(6) 0.01267 1.00000 Uiso H
O28 0.6168(2) 0.86991(11) 0.39570(6) 0.01267 1.00000 Uiso O
H28 0.5906(2) 0.93980(11) 0.40803(6) 0.01267 1.00000 Uiso H
C29 0.2396(2) 0.96056(11) 0.43780(6) 0.01267 1.00000 Uiso C
O30 0.3783(2) 1.02324(11) 0.44075(6) 0.01267 1.00000 Uiso O
O31 0.0489(2) 0.98693(11) 0.45722(6) 0.01267 1.00000 Uiso O
H31 0.0579(2) 1.06064(11) 0.46517(6) 0.01267 1.00000 Uiso H

loop_
_atom_type_symbol
_atom_type_scat_Cromer_Mann_a1
_atom_type_scat_Cromer_Mann_b1
_atom_type_scat_Cromer_Mann_a2
_atom_type_scat_Cromer_Mann_b2
_atom_type_scat_Cromer_Mann_a3
_atom_type_scat_Cromer_Mann_b3
_atom_type_scat_Cromer_Mann_a4
_atom_type_scat_Cromer_Mann_b4
_atom_type_scat_Cromer_Mann_c
_atom_type_scat_dispersion_real
_atom_type_scat_dispersion_imag
_atom_type_scat_source
o 3.04850 13.27710 2.28680 5.70110 1.54630 0.32390 0.86700 32.90890 0.25080 0.00800 0.00600 International_Tables_for_Crystallography_Vol.C(1991)_Tables_6.1.1.4_and_6.1.1.5
n 12.21260 0.00570 3.13220 9.89330 2.01250 28.99750 1.16630 0.58260 -11.52900 0.00400 0.00300 International_Tables_for_Crystallography_Vol.C(1991)_Tables_6.1.1.4_and_6.1.1.5
h 0.49300 10.51090 0.32291 26.12570 0.14019 3.14236 0.04081 57.79970 0.00304 0.00000 0.00000 International_Tables_for_Crystallography_Vol.C(1991)_Tables_6.1.1.4_and_6.1.1.5
c 2.31000 20.84390 1.02000 10.20750 1.58860 0.56870 0.86500 51.65120 0.21560 0.00200 0.00200 International_Tables_for_Crystallography_Vol.C(1991)_Tables_6.1.1.4_and_6.1.1.5

loop_
_geom_angle_atom_site_label_1
_geom_angle_atom_site_label_2
_geom_angle_atom_site_label_3
_geom_angle
_geom_angle_site_symmetry_1
_geom_angle_site_symmetry_3
C2 N6 C5 112.74(16) 1_555 1_555
C2 N6 C7 122.85(18) 1_555 1_555
C5 N6 C7 123.52(15) 1_555 1_555
H11A N11 H11B 120.0(3) 1_555 1_555
H11A N11 C10 120.1(2) 1_555 1_555
H11B N11 C10 120.0(2) 1_555 1_555
O1 C2 N6 122.16(19) 1_555 1_555
H3A C3 H3B 107.6(2) 1_555 1_555
H4A C4 H4B 108.1(2) 1_555 1_555
H4A C4 C5 111.0(2) 1_555 1_555
H4B C4 C5 109.42(19) 1_555 1_555
N6 C5 C4 102.80(14) 1_555 1_555
N6 C5 H5A 113.28(19) 1_555 1_555
N6 C5 H5B 108.97(19) 1_555 1_555
C4 C5 H5A 113.0(2) 1_555 1_555
C4 C5 H5B 110.5(2) 1_555 1_555
H5A C5 H5B 108.3(2) 1_555 1_555
O12 C10 N11 120.89(19) 1_555 1_555
O12 C10 C7 122.81(17) 1_555 1_555
N11 C10 C7 116.30(16) 1_555 1_555
N6 C7 C10 114.21(15) 1_555 1_555
N6 C7 H7 106.27(19) 1_555 1_555
C10 C7 H7 106.86(19) 1_555 1_555
H8A C8 H8B 108.5(2) 1_555 1_555
H9A C9 H9B 108.9(2) 1_555 1_555
H9A C9 H9C 108.9(2) 1_555 1_555
H9B C9 H9C 108.9(2) 1_555 1_555
C22 C21 C26 121.05(17) 1_555 1_555
C22 C21 O27 121.48(19) 1_555 1_555
C26 C21 O27 117.46(18) 1_555 1_555
C21 C22 H22 120.22(20) 1_555 1_555
C21 C22 C23 119.32(18) 1_555 1_555
H22 C22 C23 120.5(2) 1_555 1_555
C22 C23 C24 117.36(18) 1_555 1_555
C22 C23 O28 119.07(18) 1_555 1_555
C24 C23 O28 123.54(18) 1_555 1_555
C23 C24 C25 125.45(18) 1_555 1_555
C23 C24 C29 120.63(18) 1_555 1_555
C25 C24 C29 113.91(18) 1_555 1_555
C24 C25 H25 123.2(2) 1_555 1_555
C24 C25 C26 117.18(18) 1_555 1_555
H25 C25 C26 119.6(2) 1_555 1_555
C21 C26 C25 119.62(18) 1_555 1_555
C21 C26 H26 120.15(20) 1_555 1_555
C25 C26 H26 120.2(2) 1_555 1_555
C21 O27 H27 108.8(2) 1_555 1_555
C23 O28 H28 110.9(2) 1_555 1_555
C24 C29 O30 125.63(19) 1_555 1_555
C24 C29 O31 113.52(17) 1_555 1_555
O30 C29 O31 120.54(19) 1_555 1_555
C29 O31 H31 103.7(2) 1_555 1_555

loop_
_geom_bond_atom_site_label_1
_geom_bond_atom_site_label_2
_geom_bond_distance
_geom_bond_site_symmetry_2
O1 C2 1.2208(17) 1_555
O12 C10 1.2344(19) 1_555
N6 C2 1.3677(20) 1_555
N6 C5 1.4911(17) 1_555
N6 C7 1.4598(18) 1_555
N11 H11A 0.8838(19) 1_555
N11 H11B 0.8859(17) 1_555
N11 C10 1.3525(19) 1_555
C2 C3 1.5090(17) 1_555
C3 H3A 0.967(2) 1_555
C3 H3B 0.9586(17) 1_555
C3 C4 1.5026(18) 1_555
C4 H4A 0.9778(18) 1_555
C4 H4B 0.9660(16) 1_555
C4 C5 1.4606(20) 1_555
C5 H5A 0.9771(19) 1_555
C5 H5B 0.9729(18) 1_555
C10 C7 1.4625(17) 1_555
C7 H7 0.9652(18) 1_555
C7 C8 1.5073(20) 1_555
C8 H8A 0.9431(17) 1_555
C8 H8B 0.9543(18) 1_555
C9 H9A 0.9982(18) 1_555
C9 H9B 0.9986(20) 1_555
C9 H9C 0.9982(17) 1_555
C21 C22 1.3930(19) 1_555
C21 C26 1.3901(19) 1_555
C21 O27 1.364(2) 1_555
C22 H22 1.0842(19) 1_555
C22 C23 1.399(2) 1_555
C23 C24 1.3599(19) 1_555
C23 O28 1.3678(19) 1_555
C24 C25 1.3660(19) 1_555
C24 C29 1.478(2) 1_555
C25 H25 1.0878(19) 1_555
C25 C26 1.395(2) 1_555
C26 H26 1.0871(19) 1_555
O27 H27 0.9817(19) 1_555
O28 H28 0.961(2) 1_555
C29 O30 1.2324(19) 1_555
C29 O31 1.3565(19) 1_555
O31 H31 0.980(2) 1_555
